data_7241219
loop_
_publ_author_name
'Li, Ning-Fang'
'Han, Ye-Min'
'Li, Jia-Nian'
'Cao, Jia-Peng'
'Du, Ze-Yu'
'Xu, Yan'

_publ_section_title
;
 Two 3D Mn-based coordination polymers: synthesis, structure and
 magnetocaloric effect
;
_journal_issue 56
_journal_name_full 'RSC Advances'
_journal_page_first 33628
_journal_page_last 33634
_journal_paper_doi 10.1039/D0RA05926A
_journal_volume 10
_journal_year 2020
_chemical_formula_moiety 'C54 H40 Mn6 N8 O24, H2 O, 2(C4 H8 O)'
_chemical_formula_sum 'C62 H58 Mn6 N8 O27'
_chemical_formula_weight 1676.80
_space_group_crystal_system monoclinic
_space_group_IT_number 15
_space_group_name_Hall '-C 2yc'
_space_group_name_H-M_alt 'C 1 2/c 1'
_atom_sites_solution_hydrogens mixed
_audit_creation_date 2020-08-10
_audit_creation_method
;
Olex2 1.3-dev
(compiled 2020.07.16 svn.r6f6c53a7 for OlexSys, GUI svn.r5830)
;
_audit_update_record
;
2020-08-23 deposited with the CCDC.	2020-08-24 downloaded from the CCDC.
;
_cell_angle_alpha 90
_cell_angle_beta 107.311(3)
_cell_angle_gamma 90
_cell_formula_units_Z 2
_cell_length_a 15.513(2)
_cell_length_b 10.486(2)
_cell_length_c 22.374(4)
_cell_measurement_reflns_used 6526
_cell_measurement_temperature 296(2)
_cell_measurement_theta_max 27.043
_cell_measurement_theta_min 2.379
_cell_volume 3474.7(10)
_computing_cell_refinement 'SAINT (Bruker, 2005)'
_computing_data_collection 'APEX2 (Bruker, 2005)'
_computing_data_reduction SAINT
_computing_molecular_graphics 'Olex2 1.3-dev (Dolomanov et al., 2009)'
_computing_publication_material 'Olex2 1.3-dev (Dolomanov et al., 2009)'
_computing_structure_refinement 'SHELXL 2018/3 (Sheldrick, 2015)'
_computing_structure_solution 'SHELXL-2018/3 (Sheldrick, 2018)'
_diffrn_ambient_temperature 296.15
_diffrn_measured_fraction_theta_full 1.000
_diffrn_measured_fraction_theta_max 1.000
_diffrn_measurement_device_type 'Bruker Apex2 CCD'
_diffrn_measurement_method '\w scans'
_diffrn_radiation_type MoK\a
_diffrn_radiation_wavelength 0.71073
_diffrn_reflns_av_R_equivalents 0.0321
_diffrn_reflns_av_unetI/netI 0.0250
_diffrn_reflns_Laue_measured_fraction_full 1.000
_diffrn_reflns_Laue_measured_fraction_max 1.000
_diffrn_reflns_limit_h_max 18
_diffrn_reflns_limit_h_min -17
_diffrn_reflns_limit_k_max 12
_diffrn_reflns_limit_k_min -12
_diffrn_reflns_limit_l_max 26
_diffrn_reflns_limit_l_min -26
_diffrn_reflns_number 12170
_diffrn_reflns_point_group_measured_fraction_full 1.000
_diffrn_reflns_point_group_measured_fraction_max 1.000
_diffrn_reflns_theta_full 25.099
_diffrn_reflns_theta_max 25.099
_diffrn_reflns_theta_min 1.907
_exptl_absorpt_coefficient_mu 1.146
_exptl_absorpt_correction_T_max 0.894
_exptl_absorpt_correction_T_min 0.847
_exptl_absorpt_correction_type multi-scan
_exptl_absorpt_process_details '(SADABS; Sheldrick, 2003)'
_exptl_crystal_colour colourless
_exptl_crystal_colour_primary colourless
_exptl_crystal_density_diffrn 1.603
_exptl_crystal_description block
_exptl_crystal_F_000 1704
_exptl_crystal_size_max 0.15
_exptl_crystal_size_mid 0.1
_exptl_crystal_size_min 0.1
_refine_diff_density_max 0.263
_refine_diff_density_min -0.424
_refine_diff_density_rms 0.054
_refine_ls_extinction_method none
_refine_ls_goodness_of_fit_ref 1.037
_refine_ls_hydrogen_treatment mixed
_refine_ls_matrix_type full
_refine_ls_number_parameters 252
_refine_ls_number_reflns 3100
_refine_ls_number_restraints 19
_refine_ls_restrained_S_all 1.099
_refine_ls_R_factor_all 0.0308
_refine_ls_R_factor_gt 0.0268
_refine_ls_shift/su_max 0.001
_refine_ls_shift/su_mean 0.000
_refine_ls_structure_factor_coef Fsqd
_refine_ls_weighting_details 'w=1/[\s^2^(Fo^2^)+(0.0329P)^2^+4.2300P] where P=(Fo^2^+2Fc^2^)/3'
_refine_ls_weighting_scheme calc
_refine_ls_wR_factor_gt 0.0670
_refine_ls_wR_factor_ref 0.0692
_reflns_Friedel_coverage 0.000
_reflns_number_gt 2815
_reflns_number_total 3100
_reflns_threshold_expression 'I > 2\s(I)'
_cod_data_source_file d0ra05926a2.cif
_cod_data_source_block lnf-4
_cod_depositor_comments 'Adding full bibliography for 7241218--7241219.cif.'
_cod_original_cell_volume 3474.8(11)
_cod_database_code 7241219
_shelx_shelxl_version_number 2018/3
_shelx_space_group_comment
;
The symmetry employed for this shelxl refinement is uniquely defined
by the following loop, which should always be used as a source of
symmetry information in preference to the above space-group names.
They are only intended as comments.
;
_shelx_estimated_absorpt_t_max 0.894
_shelx_estimated_absorpt_t_min 0.847
_olex2_refinement_description
;
1. Fixed Uiso
 At 1.2 times of:
  All C(H) groups, All C(H,H) groups
 At 1.5 times of:
  All C(H,H,H) groups, All O(H,H) groups
2. Restrained distances
 C13-H13
 0.93 with sigma of 0.01
3. Uiso/Uaniso restraints and constraints
C1A \\sim C2A \\sim O1A: within 2A with sigma of 0.01 and sigma for terminal
atoms of 0.02 within 2A
Uanis(C13) \\sim Ueq: with sigma of 0.01 and sigma for terminal atoms of 0.02
4. Others
 Fixed Sof: H13(0.5) C14A(0.5) H14A(0.5) H14B(0.5) H14C(0.5) O1W(0.25)
 H1WA(0.25) H1WB(0.25)
5.a Free rotating group:
 O1W(H1WA,H1WB)
5.b Secondary CH2 refined with riding coordinates:
 C1A(H1AA,H1AB), C2A(H2AA,H2AB)
5.c Me refined with riding coordinates:
 C14A(H14A,H14B,H14C)
5.d Aromatic/amide H refined with riding coordinates:
 C1(H1), C2(H2), C4(H4), C5(H5), C7(H7), C8(H8), C10(H10), C11(H11)
;
_olex2_submission_special_instructions 'No special instructions were received'

loop_
_space_group_symop_operation_xyz
'x, y, z'
'-x, y, -z+1/2'
'x+1/2, y+1/2, z'
'-x+1/2, y+1/2, -z+1/2'
'-x, -y, -z'
'x, -y, z-1/2'
'-x+1/2, -y+1/2, -z'
'x+1/2, -y+1/2, z-1/2'

loop_
_atom_site_label
_atom_site_type_symbol
_atom_site_fract_x
_atom_site_fract_y
_atom_site_fract_z
_atom_site_U_iso_or_equiv
_atom_site_adp_type
_atom_site_occupancy
_atom_site_site_symmetry_order
_atom_site_calc_flag
_atom_site_refinement_flags_posn
_atom_site_refinement_flags_adp
_atom_site_refinement_flags_occupancy
_atom_site_disorder_assembly
_atom_site_disorder_group
Mn1 Mn 0.11626(2) 0.95005(3) 0.08091(2) 0.02050(10) Uani 1 1 d . . . . .
Mn2 Mn 0.250000 0.750000 0.000000 0.01892(11) Uani 1 2 d S . P . .
N1 N 0.13820(13) 1.04537(17) 0.17843(8) 0.0344(4) Uani 1 1 d . . . . .
N2 N 0.00489(11) 0.81234(16) 0.08765(8) 0.0297(4) Uani 1 1 d . . . . .
C1 C 0.12647(17) 0.9913(2) 0.22909(10) 0.0423(6) Uani 1 1 d . . . . .
H1 H 0.096092 0.913804 0.224505 0.051 Uiso 1 1 calc R U . . .
C2 C 0.15692(18) 1.0439(2) 0.28824(10) 0.0432(6) Uani 1 1 d . . . . .
H2 H 0.147355 1.001832 0.322299 0.052 Uiso 1 1 calc R U . . .
C3 C 0.20147(13) 1.15895(19) 0.29648(9) 0.0276(4) Uani 1 1 d . . . . .
C4 C 0.21146(19) 1.2175(2) 0.24395(10) 0.0487(7) Uani 1 1 d . . . . .
H4 H 0.239999 1.296286 0.247161 0.058 Uiso 1 1 calc R U . . .
C5 C 0.1788(2) 1.1585(2) 0.18626(11) 0.0547(8) Uani 1 1 d . . . . .
H5 H 0.185634 1.200048 0.151223 0.066 Uiso 1 1 calc R U . . .
C6 C 0.24085(13) 1.2202(2) 0.36037(9) 0.0275(4) Uani 1 1 d . . . . .
C7 C -0.07930(14) 0.8456(2) 0.08518(10) 0.0327(5) Uani 1 1 d . . . . .
H7 H -0.091137 0.931258 0.090252 0.039 Uiso 1 1 calc R U . . .
C8 C -0.14959(14) 0.7598(2) 0.07552(10) 0.0327(5) Uani 1 1 d . . . . .
H8 H -0.206784 0.787112 0.075137 0.039 Uiso 1 1 calc R U . . .
C9 C -0.13364(13) 0.63235(19) 0.06640(9) 0.0264(4) Uani 1 1 d . . . . .
C10 C -0.04706(14) 0.5976(2) 0.06765(11) 0.0364(5) Uani 1 1 d . . . . .
H10 H -0.034098 0.513210 0.060783 0.044 Uiso 1 1 calc R U . . .
C11 C 0.01970(14) 0.6887(2) 0.07914(11) 0.0373(5) Uani 1 1 d . . . . .
H11 H 0.077900 0.663263 0.081089 0.045 Uiso 1 1 calc R U . . .
C12 C -0.20742(13) 0.53247(19) 0.05521(9) 0.0261(4) Uani 1 1 d . . . . .
C13 C 0.04373(13) 0.8322(2) -0.04805(9) 0.0279(4) Uani 1 1 d D U . . .
H13 H 0.051(3) 0.766(3) -0.0734(19) 0.033 Uiso 0.5 1 d D U P A 1
C14A C 0.0281(4) 0.7566(6) -0.1064(3) 0.0587(16) Uani 0.5 1 d . . P B 2
H14A H 0.081225 0.707825 -0.104519 0.088 Uiso 0.5 1 calc R U P B 2
H14B H -0.021968 0.699996 -0.110654 0.088 Uiso 0.5 1 calc R U P B 2
H14C H 0.015051 0.813169 -0.141688 0.088 Uiso 0.5 1 calc R U P B 2
O1 O 0.22607(12) 1.16670(15) 0.40621(6) 0.0408(4) Uani 1 1 d . . . . .
O2 O 0.28639(10) 1.31848(15) 0.36127(6) 0.0369(4) Uani 1 1 d . . . . .
O3 O -0.27973(9) 0.56601(13) 0.06473(7) 0.0332(3) Uani 1 1 d . . . . .
O4 O -0.18855(10) 0.42577(14) 0.03780(8) 0.0379(4) Uani 1 1 d . . . . .
O5 O 0.11612(8) 0.83295(13) -0.00304(6) 0.0263(3) Uani 1 1 d . . . . .
O6 O -0.02305(10) 0.89526(18) -0.04928(8) 0.0487(4) Uani 1 1 d . . . . .
O1W O 0.3409(9) 0.9225(11) 0.4105(5) 0.092(3) Uani 0.25 1 d G . P . .
H1WA H 0.371730 0.891556 0.445427 0.139 Uiso 0.25 1 d G U P . .
H1WB H 0.307258 0.981874 0.416807 0.139 Uiso 0.25 1 d G U P . .
C1A C 0.0444(3) 0.6388(5) 0.2515(3) 0.139(2) Uani 1 1 d . U . . .
H1AA H 0.079169 0.683697 0.288826 0.167 Uiso 1 1 calc R U . . .
H1AB H 0.052456 0.682458 0.215319 0.167 Uiso 1 1 calc R U . . .
C2A C 0.0749(4) 0.5131(7) 0.2531(4) 0.159(2) Uani 1 1 d . U . . .
H2AA H 0.123321 0.498223 0.291379 0.190 Uiso 1 1 calc R U . . .
H2AB H 0.097886 0.497645 0.217877 0.190 Uiso 1 1 calc R U . . .
O1A O 0.000000 0.4279(9) 0.250000 0.255(4) Uani 1 2 d S TU P . .

loop_
_atom_site_aniso_label
_atom_site_aniso_U_11
_atom_site_aniso_U_22
_atom_site_aniso_U_33
_atom_site_aniso_U_23
_atom_site_aniso_U_13
_atom_site_aniso_U_12
Mn1 0.01837(15) 0.02245(17) 0.02063(16) -0.00162(11) 0.00574(11) -0.00490(11)
Mn2 0.0183(2) 0.0214(2) 0.01646(19) -0.00039(15) 0.00426(15) -0.00201(15)
N1 0.0465(11) 0.0309(10) 0.0228(8) -0.0049(7) 0.0057(8) -0.0056(8)
N2 0.0281(9) 0.0294(9) 0.0331(9) -0.0022(7) 0.0115(7) -0.0103(7)
C1 0.0583(15) 0.0380(13) 0.0317(12) -0.0092(10) 0.0153(11) -0.0207(12)
C2 0.0634(16) 0.0439(14) 0.0261(11) -0.0050(10) 0.0194(11) -0.0188(12)
C3 0.0295(10) 0.0304(11) 0.0212(9) -0.0047(8) 0.0046(8) 0.0012(9)
C4 0.0752(18) 0.0398(14) 0.0301(12) -0.0081(10) 0.0141(12) -0.0248(13)
C5 0.097(2) 0.0425(14) 0.0238(11) -0.0059(10) 0.0164(13) -0.0279(15)
C6 0.0268(10) 0.0317(11) 0.0219(10) -0.0048(8) 0.0042(8) 0.0053(9)
C7 0.0362(12) 0.0263(11) 0.0414(12) -0.0065(9) 0.0205(10) -0.0097(9)
C8 0.0278(11) 0.0318(12) 0.0432(12) -0.0018(9) 0.0176(9) -0.0050(9)
C9 0.0270(10) 0.0288(11) 0.0252(10) -0.0023(8) 0.0103(8) -0.0101(9)
C10 0.0322(11) 0.0265(11) 0.0542(14) -0.0031(10) 0.0182(10) -0.0063(9)
C11 0.0238(11) 0.0321(12) 0.0574(14) 0.0008(10) 0.0144(10) -0.0057(9)
C12 0.0245(10) 0.0289(11) 0.0247(10) 0.0006(8) 0.0068(8) -0.0082(8)
C13 0.0250(10) 0.0319(11) 0.0248(10) -0.0026(8) 0.0046(8) -0.0025(9)
C14A 0.046(3) 0.069(4) 0.049(3) -0.014(3) -0.003(3) 0.011(3)
O1 0.0632(11) 0.0390(9) 0.0205(7) -0.0064(6) 0.0127(7) -0.0068(8)
O2 0.0386(8) 0.0411(9) 0.0260(7) -0.0091(6) 0.0020(6) -0.0090(7)
O3 0.0266(8) 0.0300(8) 0.0470(9) -0.0004(7) 0.0168(7) -0.0090(6)
O4 0.0321(8) 0.0304(8) 0.0530(9) -0.0142(7) 0.0155(7) -0.0129(7)
O5 0.0175(6) 0.0350(8) 0.0239(7) -0.0034(6) 0.0024(5) -0.0014(6)
O6 0.0313(9) 0.0649(12) 0.0481(10) 0.0169(8) 0.0088(7) 0.0186(8)
O1W 0.118(10) 0.087(8) 0.080(7) -0.012(6) 0.041(7) -0.006(6)
C1A 0.176(5) 0.108(3) 0.124(4) 0.000(4) 0.031(5) -0.045(3)
C2A 0.135(5) 0.147(5) 0.194(5) -0.003(4) 0.048(4) -0.009(4)
O1A 0.244(8) 0.193(7) 0.321(8) 0.000 0.070(7) 0.000

loop_
_atom_type_symbol
_atom_type_description
_atom_type_scat_dispersion_real
_atom_type_scat_dispersion_imag
_atom_type_scat_source
C C 0.0033 0.0016 'International Tables Vol C Tables 4.2.6.8 and 6.1.1.4'
H H 0.0000 0.0000 'International Tables Vol C Tables 4.2.6.8 and 6.1.1.4'
Mn Mn 0.3368 0.7283 'International Tables Vol C Tables 4.2.6.8 and 6.1.1.4'
N N 0.0061 0.0033 'International Tables Vol C Tables 4.2.6.8 and 6.1.1.4'
O O 0.0106 0.0060 'International Tables Vol C Tables 4.2.6.8 and 6.1.1.4'

loop_
_geom_angle_atom_site_label_1
_geom_angle_atom_site_label_2
_geom_angle_atom_site_label_3
_geom_angle
_geom_angle_site_symmetry_1
_geom_angle_site_symmetry_3
_geom_angle_publ_flag
N2 Mn1 N1 96.41(6) . . ?
O2 Mn1 N1 80.36(6) 4_545 . ?
O2 Mn1 N2 87.97(6) 4_545 . ?
O2 Mn1 O5 88.75(5) 4_545 . ?
O3 Mn1 N1 90.42(6) 3 . ?
O3 Mn1 N2 173.08(6) 3 . ?
O3 Mn1 O2 92.07(6) 3 4_545 ?
O3 Mn1 O5 88.98(5) 3 . ?
O3 Mn1 O6 89.01(6) 3 5_575 ?
O5 Mn1 N1 169.06(6) . . ?
O5 Mn1 N2 84.10(6) . . ?
O6 Mn1 N1 83.17(7) 5_575 . ?
O6 Mn1 N2 92.91(7) 5_575 . ?
O6 Mn1 O2 163.50(6) 5_575 4_545 ?
O6 Mn1 O5 107.73(6) 5_575 . ?
O1 Mn2 O1 180.00(8) 6_575 4_545 ?
O1 Mn2 O5 85.69(5) 6_575 . ?
O1 Mn2 O5 85.69(5) 4_545 7_565 ?
O1 Mn2 O5 94.31(5) 4_545 . ?
O1 Mn2 O5 94.31(5) 6_575 7_565 ?
O4 Mn2 O1 87.92(6) 5_565 4_545 ?
O4 Mn2 O1 87.92(6) 3 6_575 ?
O4 Mn2 O1 92.08(6) 5_565 6_575 ?
O4 Mn2 O1 92.08(6) 3 4_545 ?
O4 Mn2 O4 180.0 3 5_565 ?
O4 Mn2 O5 91.29(5) 5_565 . ?
O4 Mn2 O5 88.71(5) 3 . ?
O4 Mn2 O5 88.71(5) 5_565 7_565 ?
O4 Mn2 O5 91.29(5) 3 7_565 ?
O5 Mn2 O5 180.0 . 7_565 ?
C1 N1 Mn1 126.68(14) . . ?
C1 N1 C5 116.63(18) . . ?
C5 N1 Mn1 115.93(15) . . ?
C7 N2 Mn1 125.39(14) . . ?
C7 N2 C11 116.96(17) . . ?
C11 N2 Mn1 115.85(13) . . ?
N1 C1 H1 118.2 . . ?
N1 C1 C2 123.6(2) . . ?
C2 C1 H1 118.2 . . ?
C1 C2 H2 120.2 . . ?
C3 C2 C1 119.6(2) . . ?
C3 C2 H2 120.2 . . ?
C2 C3 C4 117.19(19) . . ?
C2 C3 C6 122.83(19) . . ?
C4 C3 C6 119.96(19) . . ?
C3 C4 H4 120.2 . . ?
C3 C4 C5 119.6(2) . . ?
C5 C4 H4 120.2 . . ?
N1 C5 C4 123.3(2) . . ?
N1 C5 H5 118.4 . . ?
C4 C5 H5 118.4 . . ?
O1 C6 C3 117.53(18) . . ?
O2 C6 C3 115.59(18) . . ?
O2 C6 O1 126.87(18) . . ?
N2 C7 H7 118.2 . . ?
N2 C7 C8 123.5(2) . . ?
C8 C7 H7 118.2 . . ?
C7 C8 H8 120.5 . . ?
C7 C8 C9 119.0(2) . . ?
C9 C8 H8 120.5 . . ?
C8 C9 C12 122.11(18) . . ?
C10 C9 C8 117.78(18) . . ?
C10 C9 C12 120.11(19) . . ?
C9 C10 H10 120.2 . . ?
C11 C10 C9 119.5(2) . . ?
C11 C10 H10 120.2 . . ?
N2 C11 C10 123.2(2) . . ?
N2 C11 H11 118.4 . . ?
C10 C11 H11 118.4 . . ?
O3 C12 C9 116.62(18) . . ?
O4 C12 C9 115.79(17) . . ?
O4 C12 O3 127.58(18) . . ?
O5 C13 H13 105(3) . . ?
O5 C13 C14A 125.2(3) . . ?
O6 C13 H13 130(3) . . ?
O6 C13 C14A 110.7(3) . . ?
O6 C13 O5 124.04(19) . . ?
C13 C14A H14A 109.5 . . ?
C13 C14A H14B 109.5 . . ?
C13 C14A H14C 109.5 . . ?
H14A C14A H14B 109.5 . . ?
H14A C14A H14C 109.5 . . ?
H14B C14A H14C 109.5 . . ?
C6 O1 Mn2 125.80(13) . 4 ?
C6 O2 Mn1 145.81(13) . 4 ?
C12 O3 Mn1 128.97(13) . 3_445 ?
C12 O4 Mn2 141.31(13) . 3_445 ?
Mn2 O5 Mn1 114.73(5) . . ?
C13 O5 Mn1 116.69(12) . . ?
C13 O5 Mn2 128.21(13) . . ?
C13 O6 Mn1 154.01(16) . 5_575 ?
H1WA O1W H1WB 109.5 . . ?
C1A C1A H1AA 109.8 2 . ?
C1A C1A H1AB 109.8 2 . ?
C1A C1A C2A 109.4(4) 2 . ?
H1AA C1A H1AB 108.2 . . ?
C2A C1A H1AA 109.8 . . ?
C2A C1A H1AB 109.8 . . ?
C1A C2A H2AA 110.0 . . ?
C1A C2A H2AB 110.0 . . ?
C1A C2A O1A 108.7(6) . . ?
H2AA C2A H2AB 108.3 . . ?
O1A C2A H2AA 110.0 . . ?
O1A C2A H2AB 110.0 . . ?
C2A O1A C2A 103.9(8) 2 . ?

loop_
_geom_bond_atom_site_label_1
_geom_bond_atom_site_label_2
_geom_bond_distance
_geom_bond_site_symmetry_2
_geom_bond_publ_flag
Mn1 N1 2.3311(17) . ?
Mn1 N2 2.2908(16) . ?
Mn1 O2 2.1669(14) 4_545 ?
Mn1 O3 2.1357(14) 3 ?
Mn1 O5 2.2436(14) . ?
Mn1 O6 2.1480(16) 5_575 ?
Mn2 O1 2.2001(14) 6_575 ?
Mn2 O1 2.2001(14) 4_545 ?
Mn2 O4 2.1310(14) 3 ?
Mn2 O4 2.1310(14) 5_565 ?
Mn2 O5 2.2340(13) . ?
Mn2 O5 2.2340(13) 7_565 ?
N1 C1 1.327(3) . ?
N1 C5 1.330(3) . ?
N2 C7 1.337(3) . ?
N2 C11 1.340(3) . ?
C1 H1 0.9300 . ?
C1 C2 1.381(3) . ?
C2 H2 0.9300 . ?
C2 C3 1.375(3) . ?
C3 C4 1.375(3) . ?
C3 C6 1.520(3) . ?
C4 H4 0.9300 . ?
C4 C5 1.384(3) . ?
C5 H5 0.9300 . ?
C6 O1 1.248(2) . ?
C6 O2 1.246(3) . ?
C7 H7 0.9300 . ?
C7 C8 1.381(3) . ?
C8 H8 0.9300 . ?
C8 C9 1.385(3) . ?
C9 C10 1.384(3) . ?
C9 C12 1.516(3) . ?
C10 H10 0.9300 . ?
C10 C11 1.376(3) . ?
C11 H11 0.9300 . ?
C12 O3 1.253(2) . ?
C12 O4 1.248(2) . ?
C13 H13 0.921(10) . ?
C13 C14A 1.484(6) . ?
C13 O5 1.266(2) . ?
C13 O6 1.223(3) . ?
C14A H14A 0.9600 . ?
C14A H14B 0.9600 . ?
C14A H14C 0.9600 . ?
O1W H1WA 0.8497 . ?
O1W H1WB 0.8498 . ?
C1A C1A 1.359(11) 2 ?
C1A H1AA 0.9700 . ?
C1A H1AB 0.9700 . ?
C1A C2A 1.397(7) . ?
C2A H2AA 0.9700 . ?
C2A H2AB 0.9700 . ?
C2A O1A 1.451(7) . ?

loop_
_geom_hbond_atom_site_label_D
_geom_hbond_atom_site_label_H
_geom_hbond_atom_site_label_A
_geom_hbond_distance_DH
_geom_hbond_distance_HA
_geom_hbond_distance_DA
_geom_hbond_angle_DHA
_geom_hbond_site_symmetry_A
_geom_hbond_publ_flag
C14A H14A O4 0.96 2.34 3.152(6) 141.7 5_565 yes
O1W H1WB O1 0.85 2.28 3.104(12) 161.8 . yes

loop_
_geom_torsion_atom_site_label_1
_geom_torsion_atom_site_label_2
_geom_torsion_atom_site_label_3
_geom_torsion_atom_site_label_4
_geom_torsion
_geom_torsion_site_symmetry_1
_geom_torsion_site_symmetry_2
_geom_torsion_site_symmetry_3
_geom_torsion_site_symmetry_4
_geom_torsion_publ_flag
Mn1 N1 C1 C2 167.0(2) . . . . ?
Mn1 N1 C5 C4 -168.0(2) . . . . ?
Mn1 N2 C7 C8 165.14(16) . . . . ?
Mn1 N2 C11 C10 -164.93(19) . . . . ?
N1 C1 C2 C3 0.5(4) . . . . ?
N2 C7 C8 C9 -1.5(3) . . . . ?
C1 N1 C5 C4 2.6(4) . . . . ?
C1 C2 C3 C4 1.5(4) . . . . ?
C1 C2 C3 C6 -177.1(2) . . . . ?
C2 C3 C4 C5 -1.4(4) . . . . ?
C2 C3 C6 O1 -5.0(3) . . . . ?
C2 C3 C6 O2 173.7(2) . . . . ?
C3 C4 C5 N1 -0.7(5) . . . . ?
C3 C6 O1 Mn2 -167.11(13) . . . 4 ?
C3 C6 O2 Mn1 -163.97(17) . . . 4 ?
C4 C3 C6 O1 176.5(2) . . . . ?
C4 C3 C6 O2 -4.8(3) . . . . ?
C5 N1 C1 C2 -2.5(4) . . . . ?
C6 C3 C4 C5 177.2(2) . . . . ?
C7 N2 C11 C10 0.6(3) . . . . ?
C7 C8 C9 C10 0.2(3) . . . . ?
C7 C8 C9 C12 -179.72(19) . . . . ?
C8 C9 C10 C11 1.4(3) . . . . ?
C8 C9 C12 O3 -11.4(3) . . . . ?
C8 C9 C12 O4 168.9(2) . . . . ?
C9 C10 C11 N2 -1.9(4) . . . . ?
C9 C12 O3 Mn1 -160.39(13) . . . 3_445 ?
C9 C12 O4 Mn2 -167.68(16) . . . 3_445 ?
C10 C9 C12 O3 168.71(19) . . . . ?
C10 C9 C12 O4 -10.9(3) . . . . ?
C11 N2 C7 C8 1.1(3) . . . . ?
C12 C9 C10 C11 -178.7(2) . . . . ?
C14A C13 O5 Mn1 -177.1(3) . . . . ?
C14A C13 O5 Mn2 10.5(4) . . . . ?
C14A C13 O6 Mn1 -72.6(5) . . . 5_575 ?
O1 C6 O2 Mn1 14.6(4) . . . 4 ?
O2 C6 O1 Mn2 14.3(3) . . . 4 ?
O3 C12 O4 Mn2 12.7(4) . . . 3_445 ?
O4 C12 O3 Mn1 19.2(3) . . . 3_445 ?
O5 C13 O6 Mn1 106.8(4) . . . 5_575 ?
O6 C13 O5 Mn1 3.6(3) . . . . ?
O6 C13 O5 Mn2 -168.93(16) . . . . ?
C1A C1A C2A O1A 0.8(10) 2 . . . ?
C1A C2A O1A C2A -0.3(4) . . . 2 ?
